data_7720863
loop_
_publ_author_name
'Solka, Maksymilian'
'Terlecki, Micha&#x142;'
'Justyniak, Iwona'
'Ziemkowska, Wanda'
'Prochowicz, Daniel'
'Lewi&#x144;ski, Janusz'

_publ_section_title
;
 Structural diversity of dimethylgallium
 naphthalene-2,3-dicarboxylate/pyridine systems.
;
_journal_issue 19
_journal_name_full 'Dalton transactions (Cambridge, England : 2003)'
_journal_page_first 7709
_journal_page_last 7717
_journal_paper_doi 10.1039/d6dt00374e
_journal_volume 55
_journal_year 2026
_chemical_formula_moiety 'C56 H56 Ga4 N4 O8'
_chemical_formula_sum 'C56 H56 Ga4 N4 O8'
_chemical_formula_weight 1191.92
_space_group_crystal_system monoclinic
_space_group_IT_number 15
_space_group_name_Hall '-C 2yc'
_space_group_name_H-M_alt 'C 1 2/c 1'
_atom_sites_solution_hydrogens geom
_audit_creation_date 2025-12-21
_audit_creation_method
;
Olex2 1.3
(compiled 2020.11.12 svn.r5f609507 for OlexSys, GUI svn.r6272)
;
_audit_update_record
;
2026-02-11 deposited with the CCDC.	2026-04-10 downloaded from the CCDC.
;
_cell_angle_alpha 90
_cell_angle_beta 94.2370(10)
_cell_angle_gamma 90
_cell_formula_units_Z 4
_cell_length_a 18.8661(3)
_cell_length_b 13.2599(2)
_cell_length_c 21.6552(2)
_cell_measurement_reflns_used 29985
_cell_measurement_temperature 100.00(10)
_cell_measurement_theta_max 30.0310
_cell_measurement_theta_min 2.7100
_cell_volume 5402.52(13)
_computing_cell_refinement 'CrysAlisPro 1.171.40.84a (Rigaku OD, 2020)'
_computing_data_collection 'CrysAlisPro 1.171.40.84a (Rigaku OD, 2020)'
_computing_data_reduction 'CrysAlisPro 1.171.40.84a (Rigaku OD, 2020)'
_computing_molecular_graphics 'Olex2 1.3 (Dolomanov et al., 2009)'
_computing_publication_material 'Olex2 1.3 (Dolomanov et al., 2009)'
_computing_structure_refinement 'SHELXL 2018/3 (Sheldrick, 2015)'
_computing_structure_solution 'SHELXT 2014/5 (Sheldrick, 2014)'
_diffrn_ambient_environment N~2~
_diffrn_ambient_temperature 100.00(10)
_diffrn_detector 'CCD plate'
_diffrn_detector_area_resol_mean 16.2974
_diffrn_detector_type Eos
_diffrn_measured_fraction_theta_full 0.998
_diffrn_measured_fraction_theta_max 0.952
_diffrn_measurement_details
;
List of Runs (angles in degrees, time in seconds):

  # Type    Start    End  Width  t~exp~   \w     \q     \k     \f   Frames
#--------------------------------------------------------------------------
  1  \w    -43.00   9.36   0.77   65.00    --  -19.62 -77.00 -60.00   68
  2  \w    -43.00   9.36   0.77   65.00    --  -19.62 -77.00-180.00   68
  3  \w    -46.00  44.09   0.77   65.00    --   22.59 -57.00   0.00  117
  4  \w     -3.00  95.56   0.77   65.00    --   22.59  37.00 150.00  128
  5  \w      1.00  91.86   0.77   65.00    --   22.59  57.00 -60.00  118
  6  \w    -50.00  95.53   0.77   65.00    --   22.59   0.00 -90.00  189
  7  \w    -15.00  64.31   0.77   65.00    --   22.59 -99.00 150.00  103
  8  \w    -50.00  20.84   0.77   65.00    --  -19.62  77.00-120.00   92
  9  \w    -43.00   9.36   0.77   65.00    --  -19.62 -77.00 120.00   68
 10  \w    -43.00   9.36   0.77   65.00    --  -19.62 -77.00   0.00   68
 11  \w    -50.00  20.84   0.77   65.00    --  -19.62  77.00  90.00   92
 12  \w     -3.00  95.56   0.77   65.00    --   22.59  37.00  30.00  128
 13  \w     37.00  98.60   0.77   65.00    --   22.59-178.00  30.00   80
 14  \w    -15.00  28.89   0.77   65.00    --   22.59 -99.00   0.00   57
 15  \w    -46.00  44.09   0.77   65.00    --   22.59 -57.00-150.00  117
;
_diffrn_measurement_device 'four-circle diffractometer'
_diffrn_measurement_device_type 'SuperNova, Dual, Cu at home/near, Eos'
_diffrn_measurement_method '\w scans'
_diffrn_orient_matrix_type 'CrysAlisPro convention (1999,Acta A55,543-557)'
_diffrn_orient_matrix_UB_11 -0.0261496000
_diffrn_orient_matrix_UB_12 0.0241564000
_diffrn_orient_matrix_UB_13 -0.0200482000
_diffrn_orient_matrix_UB_21 -0.0265217000
_diffrn_orient_matrix_UB_22 -0.0138377000
_diffrn_orient_matrix_UB_23 0.0199776000
_diffrn_orient_matrix_UB_31 0.0058102000
_diffrn_orient_matrix_UB_32 0.0456909000
_diffrn_orient_matrix_UB_33 0.0166551000
_diffrn_radiation_monochromator mirror
_diffrn_radiation_probe x-ray
_diffrn_radiation_type 'Mo K\a'
_diffrn_radiation_wavelength 0.71073
_diffrn_reflns_av_R_equivalents 0.0309
_diffrn_reflns_av_unetI/netI 0.0159
_diffrn_reflns_Laue_measured_fraction_full 0.998
_diffrn_reflns_Laue_measured_fraction_max 0.952
_diffrn_reflns_limit_h_max 26
_diffrn_reflns_limit_h_min -26
_diffrn_reflns_limit_k_max 18
_diffrn_reflns_limit_k_min -18
_diffrn_reflns_limit_l_max 30
_diffrn_reflns_limit_l_min -30
_diffrn_reflns_number 64560
_diffrn_reflns_point_group_measured_fraction_full 0.998
_diffrn_reflns_point_group_measured_fraction_max 0.952
_diffrn_reflns_theta_full 25.242
_diffrn_reflns_theta_max 30.118
_diffrn_reflns_theta_min 2.138
_diffrn_source 'micro-focus sealed X-ray tube'
_diffrn_source_type 'SuperNova (Mo) X-ray Source'
_exptl_absorpt_coefficient_mu 2.030
_exptl_absorpt_correction_T_max 0.922
_exptl_absorpt_correction_T_min 0.803
_exptl_absorpt_correction_type multi-scan
_exptl_absorpt_process_details
;
CrysAlisPro 1.171.40.84a (Rigaku Oxford Diffraction, 2020)
Empirical absorption correction using spherical harmonics,
implemented in SCALE3 ABSPACK scaling algorithm.
;
_exptl_crystal_colour clorless
_exptl_crystal_density_diffrn 1.465
_exptl_crystal_description square-shaped
_exptl_crystal_F_000 2432
_exptl_crystal_size_max 0.11
_exptl_crystal_size_mid 0.09
_exptl_crystal_size_min 0.04
_refine_diff_density_max 1.164
_refine_diff_density_min -0.658
_refine_diff_density_rms 0.081
_refine_ls_extinction_method none
_refine_ls_goodness_of_fit_ref 1.109
_refine_ls_hydrogen_treatment constr
_refine_ls_matrix_type full
_refine_ls_number_parameters 329
_refine_ls_number_reflns 7581
_refine_ls_number_restraints 0
_refine_ls_restrained_S_all 1.109
_refine_ls_R_factor_all 0.0434
_refine_ls_R_factor_gt 0.0337
_refine_ls_shift/su_max 0.001
_refine_ls_shift/su_mean 0.000
_refine_ls_structure_factor_coef Fsqd
_refine_ls_weighting_details 'w=1/[\s^2^(Fo^2^)+(0.0407P)^2^+10.9009P] where P=(Fo^2^+2Fc^2^)/3'
_refine_ls_weighting_scheme calc
_refine_ls_wR_factor_gt 0.0878
_refine_ls_wR_factor_ref 0.0925
_reflns_Friedel_coverage 0.000
_reflns_number_gt 6559
_reflns_number_total 7581
_reflns_threshold_expression 'I > 2\s(I)'
_cod_data_source_file d6dt00374e2.cif
_cod_data_source_block 4
_cod_depositor_comments 'Adding full bibliography for 7720862--7720867.cif.'
_cod_original_cell_volume 5402.51(13)
_cod_database_code 7720863
_shelx_shelxl_version_number 2018/3
_chemical_oxdiff_formula 'C40 H40 Ga4 O4 N4'
_shelx_space_group_comment
;
The symmetry employed for this shelxl refinement is uniquely defined
by the following loop, which should always be used as a source of
symmetry information in preference to the above space-group names.
They are only intended as comments.
;
_reflns_odcompleteness_completeness 99.83
_reflns_odcompleteness_iscentric 1
_reflns_odcompleteness_theta 27.42
_olex2_refinement_description
;
1. Fixed Uiso
 At 1.2 times of:
  All C(H) groups
 At 1.5 times of:
  All C(H,H,H) groups
2.a Aromatic/amide H refined with riding coordinates:
 C7(H7), C9(H9), C10(H10), C11(H11), C12(H12), C14(H14), C17(H17), C18(H18),
 C20(H20), C21(H21), C22(H22), C23(H23), C25(H25), C26(H26), C27(H27), C28(H28)
2.b Idealised Me refined as rotating group:
 C1(H1A,H1B,H1C), C2(H2A,H2B,H2C), C3(H3A,H3B,H3C), C4(H4A,H4B,H4C)
;
_olex2_submission_special_instructions 'No special instructions were received'
_oxdiff_exptl_absorpt_empirical_details
;
Empirical correction (ABSPACK) includes:
- Absorption correction using spherical harmonics
- Frame scaling
;
_oxdiff_exptl_absorpt_empirical_full_max 1.349
_oxdiff_exptl_absorpt_empirical_full_min 0.785

loop_
_space_group_symop_operation_xyz
'x, y, z'
'-x, y, -z+1/2'
'x+1/2, y+1/2, z'
'-x+1/2, y+1/2, -z+1/2'
'-x, -y, -z'
'x, -y, z-1/2'
'-x+1/2, -y+1/2, -z'
'x+1/2, -y+1/2, z-1/2'

loop_
_atom_site_label
_atom_site_type_symbol
_atom_site_fract_x
_atom_site_fract_y
_atom_site_fract_z
_atom_site_U_iso_or_equiv
_atom_site_adp_type
_atom_site_occupancy
_atom_site_site_symmetry_order
_atom_site_calc_flag
_atom_site_refinement_flags_posn
_atom_site_refinement_flags_adp
_atom_site_refinement_flags_occupancy
_atom_site_disorder_assembly
_atom_site_disorder_group
C1 C 0.8802(2) 0.2913(2) 0.77339(13) 0.0540(8) Uani 1 1 d . . . . .
H1A H 0.889079 0.253953 0.812238 0.081 Uiso 1 1 calc R U . . .
H1B H 0.919036 0.278702 0.746681 0.081 Uiso 1 1 calc R U . . .
H1C H 0.835211 0.268987 0.752324 0.081 Uiso 1 1 calc R U . . .
C2 C 0.94656(14) 0.5199(3) 0.83672(11) 0.0462(6) Uani 1 1 d . . . . .
H2A H 0.926252 0.586511 0.843819 0.069 Uiso 1 1 calc R U . . .
H2B H 0.988135 0.527096 0.812488 0.069 Uiso 1 1 calc R U . . .
H2C H 0.960942 0.488252 0.876597 0.069 Uiso 1 1 calc R U . . .
C3 C 0.70801(12) 0.33185(18) 0.66475(10) 0.0321(4) Uani 1 1 d . . . . .
H3A H 0.729963 0.354558 0.627550 0.048 Uiso 1 1 calc R U . . .
H3B H 0.701039 0.258644 0.662844 0.048 Uiso 1 1 calc R U . . .
H3C H 0.739089 0.348915 0.701530 0.048 Uiso 1 1 calc R U . . .
C4 C 0.52291(12) 0.33457(19) 0.65628(10) 0.0333(5) Uani 1 1 d . . . . .
H4A H 0.516587 0.286372 0.689740 0.050 Uiso 1 1 calc R U . . .
H4B H 0.519690 0.299027 0.616496 0.050 Uiso 1 1 calc R U . . .
H4C H 0.485717 0.386195 0.656038 0.050 Uiso 1 1 calc R U . . .
C5 C 0.76814(11) 0.47885(16) 0.86822(9) 0.0261(4) Uani 1 1 d . . . . .
C6 C 0.70343(11) 0.54040(15) 0.88081(8) 0.0229(4) Uani 1 1 d . . . . .
C7 C 0.70609(11) 0.60115(15) 0.93223(9) 0.0250(4) Uani 1 1 d . . . . .
H7 H 0.746538 0.598417 0.961037 0.030 Uiso 1 1 calc R U . . .
C8 C 0.64965(11) 0.66794(15) 0.94323(8) 0.0251(4) Uani 1 1 d . . . . .
C9 C 0.65136(13) 0.73164(16) 0.99616(10) 0.0304(4) Uani 1 1 d . . . . .
H9 H 0.691958 0.731433 1.024850 0.036 Uiso 1 1 calc R U . . .
C10 C 0.59514(14) 0.79327(17) 1.00621(10) 0.0348(5) Uani 1 1 d . . . . .
H10 H 0.597002 0.835200 1.041862 0.042 Uiso 1 1 calc R U . . .
C11 C 0.53464(14) 0.79499(17) 0.96418(11) 0.0363(5) Uani 1 1 d . . . . .
H11 H 0.495942 0.838132 0.971518 0.044 Uiso 1 1 calc R U . . .
C12 C 0.53134(12) 0.73456(17) 0.91263(11) 0.0319(4) Uani 1 1 d . . . . .
H12 H 0.490133 0.735968 0.884639 0.038 Uiso 1 1 calc R U . . .
C13 C 0.58858(11) 0.67011(15) 0.90058(9) 0.0247(4) Uani 1 1 d . . . . .
C14 C 0.58661(11) 0.60563(15) 0.84782(9) 0.0244(4) Uani 1 1 d . . . . .
H14 H 0.546066 0.606266 0.819059 0.029 Uiso 1 1 calc R U . . .
C15 C 0.64223(11) 0.54280(14) 0.83793(8) 0.0222(4) Uani 1 1 d . . . . .
C16 C 0.63559(11) 0.46816(15) 0.78564(8) 0.0242(4) Uani 1 1 d . . . . .
C17 C 0.86602(11) 0.46318(15) 0.65099(9) 0.0257(4) Uani 1 1 d . . . . .
H17 H 0.876017 0.393056 0.649288 0.031 Uiso 1 1 calc R U . . .
C18 C 0.85927(11) 0.51710(15) 0.59616(9) 0.0240(4) Uani 1 1 d . . . . .
H18 H 0.863386 0.483913 0.557715 0.029 Uiso 1 1 calc R U . . .
C19 C 0.84634(10) 0.62086(14) 0.59783(8) 0.0211(3) Uani 1 1 d . . . . .
C20 C 0.83638(12) 0.66392(15) 0.65574(9) 0.0260(4) Uani 1 1 d . . . . .
H20 H 0.824735 0.733354 0.658788 0.031 Uiso 1 1 calc R U . . .
C21 C 0.84358(12) 0.60490(15) 0.70803(9) 0.0269(4) Uani 1 1 d . . . . .
H21 H 0.837401 0.635321 0.746988 0.032 Uiso 1 1 calc R U . . .
C22 C 0.84584(10) 0.68324(15) 0.54188(8) 0.0221(4) Uani 1 1 d . . . . .
H22 H 0.834373 0.653388 0.502525 0.026 Uiso 1 1 calc R U . . .
C23 C 0.86134(10) 0.78175(15) 0.54552(8) 0.0213(3) Uani 1 1 d . . . . .
H23 H 0.868998 0.809702 0.585858 0.026 Uiso 1 1 calc R U . . .
C24 C 0.86759(10) 0.85043(14) 0.49330(8) 0.0206(3) Uani 1 1 d . . . . .
C25 C 0.83903(11) 0.83118(15) 0.43291(8) 0.0241(4) Uani 1 1 d . . . . .
H25 H 0.814540 0.769900 0.423336 0.029 Uiso 1 1 calc R U . . .
C26 C 0.84695(11) 0.90251(15) 0.38747(9) 0.0242(4) Uani 1 1 d . . . . .
H26 H 0.826326 0.889617 0.346886 0.029 Uiso 1 1 calc R U . . .
C27 C 0.91125(11) 1.00748(15) 0.45562(8) 0.0232(4) Uani 1 1 d . . . . .
H27 H 0.937467 1.067901 0.463373 0.028 Uiso 1 1 calc R U . . .
C28 C 0.90386(11) 0.94112(14) 0.50376(8) 0.0231(4) Uani 1 1 d . . . . .
H28 H 0.923564 0.957271 0.544196 0.028 Uiso 1 1 calc R U . . .
N1 N 0.85906(9) 0.50563(13) 0.70639(7) 0.0237(3) Uani 1 1 d . . . . .
N2 N 0.88249(9) 0.98926(13) 0.39807(7) 0.0222(3) Uani 1 1 d . . . . .
O1 O 0.78364(8) 0.48248(12) 0.81111(6) 0.0281(3) Uani 1 1 d . . . . .
O2 O 0.80312(10) 0.43450(14) 0.90965(8) 0.0410(4) Uani 1 1 d . . . . .
O3 O 0.61734(9) 0.50397(11) 0.73135(6) 0.0292(3) Uani 1 1 d . . . . .
O4 O 0.64477(9) 0.37770(11) 0.79629(7) 0.0307(3) Uani 1 1 d . . . . .
Ga1 Ga 0.87512(2) 0.43507(2) 0.79110(2) 0.02789(7) Uani 1 1 d . . . . .
Ga2 Ga 0.61605(2) 0.39858(2) 0.66938(2) 0.02272(6) Uani 1 1 d . . . . .

loop_
_atom_site_aniso_label
_atom_site_aniso_U_11
_atom_site_aniso_U_22
_atom_site_aniso_U_33
_atom_site_aniso_U_23
_atom_site_aniso_U_13
_atom_site_aniso_U_12
C1 0.096(2) 0.0309(12) 0.0340(13) 0.0077(10) -0.0015(14) 0.0234(14)
C2 0.0353(12) 0.0738(19) 0.0289(11) 0.0023(12) -0.0017(9) -0.0020(12)
C3 0.0345(11) 0.0354(11) 0.0262(10) -0.0011(9) 0.0014(8) 0.0053(9)
C4 0.0348(11) 0.0388(12) 0.0267(10) 0.0003(9) 0.0050(8) -0.0048(9)
C5 0.0329(10) 0.0266(9) 0.0193(8) 0.0051(7) 0.0052(7) 0.0021(8)
C6 0.0315(10) 0.0233(9) 0.0144(8) 0.0054(6) 0.0050(7) -0.0004(7)
C7 0.0324(10) 0.0281(9) 0.0148(8) 0.0017(7) 0.0033(7) -0.0048(8)
C8 0.0367(10) 0.0222(9) 0.0170(8) 0.0011(7) 0.0074(7) -0.0052(8)
C9 0.0446(12) 0.0268(10) 0.0207(9) -0.0027(7) 0.0094(8) -0.0085(9)
C10 0.0534(14) 0.0257(10) 0.0275(10) -0.0040(8) 0.0183(10) -0.0087(9)
C11 0.0462(13) 0.0273(10) 0.0380(12) 0.0008(9) 0.0204(10) 0.0015(9)
C12 0.0360(11) 0.0297(10) 0.0314(11) 0.0044(8) 0.0109(9) 0.0010(9)
C13 0.0330(10) 0.0224(9) 0.0195(8) 0.0039(7) 0.0075(7) -0.0028(8)
C14 0.0314(10) 0.0266(9) 0.0154(8) 0.0036(7) 0.0026(7) -0.0010(8)
C15 0.0336(10) 0.0211(8) 0.0122(7) 0.0037(6) 0.0042(7) -0.0025(7)
C16 0.0327(10) 0.0252(9) 0.0151(8) 0.0022(7) 0.0044(7) -0.0015(8)
C17 0.0331(10) 0.0219(9) 0.0228(9) -0.0001(7) 0.0071(7) 0.0027(8)
C18 0.0308(10) 0.0236(9) 0.0180(8) -0.0031(7) 0.0052(7) -0.0008(7)
C19 0.0257(9) 0.0225(8) 0.0156(8) -0.0005(6) 0.0038(6) -0.0015(7)
C20 0.0403(11) 0.0215(9) 0.0168(8) -0.0015(7) 0.0060(7) 0.0008(8)
C21 0.0399(11) 0.0257(9) 0.0157(8) -0.0018(7) 0.0057(8) 0.0016(8)
C22 0.0275(9) 0.0251(9) 0.0137(7) -0.0017(6) 0.0026(6) -0.0004(7)
C23 0.0254(9) 0.0253(9) 0.0132(7) -0.0003(6) 0.0016(6) -0.0007(7)
C24 0.0249(9) 0.0224(8) 0.0147(8) 0.0004(6) 0.0029(6) 0.0028(7)
C25 0.0301(9) 0.0263(9) 0.0157(8) -0.0001(7) 0.0002(7) -0.0015(8)
C26 0.0294(9) 0.0289(10) 0.0140(8) -0.0013(7) -0.0009(7) -0.0004(8)
C27 0.0304(9) 0.0224(9) 0.0167(8) -0.0026(7) 0.0012(7) 0.0009(7)
C28 0.0316(10) 0.0231(9) 0.0144(8) -0.0018(6) 0.0005(7) 0.0016(7)
N1 0.0276(8) 0.0262(8) 0.0179(7) 0.0017(6) 0.0059(6) 0.0019(6)
N2 0.0278(8) 0.0243(8) 0.0146(7) 0.0008(6) 0.0025(6) 0.0020(6)
O1 0.0304(7) 0.0367(8) 0.0179(6) 0.0048(6) 0.0060(5) 0.0052(6)
O2 0.0490(10) 0.0501(10) 0.0245(8) 0.0151(7) 0.0064(7) 0.0177(8)
O3 0.0476(9) 0.0273(7) 0.0127(6) 0.0016(5) 0.0015(6) 0.0032(6)
O4 0.0484(9) 0.0227(7) 0.0214(7) 0.0036(5) 0.0049(6) -0.0027(6)
Ga1 0.03317(13) 0.03194(13) 0.01893(11) 0.00512(8) 0.00433(8) 0.00910(9)
Ga2 0.03165(12) 0.02209(11) 0.01438(10) 0.00109(7) 0.00136(8) 0.00054(8)

loop_
_atom_type_symbol
_atom_type_description
_atom_type_scat_dispersion_real
_atom_type_scat_dispersion_imag
_atom_type_scat_source
C C 0.0033 0.0016 'International Tables Vol C Tables 4.2.6.8 and 6.1.1.4'
H H 0.0000 0.0000 'International Tables Vol C Tables 4.2.6.8 and 6.1.1.4'
Ga Ga 0.2307 1.6083 'International Tables Vol C Tables 4.2.6.8 and 6.1.1.4'
N N 0.0061 0.0033 'International Tables Vol C Tables 4.2.6.8 and 6.1.1.4'
O O 0.0106 0.0060 'International Tables Vol C Tables 4.2.6.8 and 6.1.1.4'

loop_
_geom_angle_atom_site_label_1
_geom_angle_atom_site_label_2
_geom_angle_atom_site_label_3
_geom_angle
_geom_angle_site_symmetry_1
_geom_angle_site_symmetry_3
_geom_angle_publ_flag
H1A C1 H1B 109.5 . . ?
H1A C1 H1C 109.5 . . ?
H1B C1 H1C 109.5 . . ?
Ga1 C1 H1A 109.5 . . ?
Ga1 C1 H1B 109.5 . . ?
Ga1 C1 H1C 109.5 . . ?
H2A C2 H2B 109.5 . . ?
H2A C2 H2C 109.5 . . ?
H2B C2 H2C 109.5 . . ?
Ga1 C2 H2A 109.5 . . ?
Ga1 C2 H2B 109.5 . . ?
Ga1 C2 H2C 109.5 . . ?
H3A C3 H3B 109.5 . . ?
H3A C3 H3C 109.5 . . ?
H3B C3 H3C 109.5 . . ?
Ga2 C3 H3A 109.5 . . ?
Ga2 C3 H3B 109.5 . . ?
Ga2 C3 H3C 109.5 . . ?
H4A C4 H4B 109.5 . . ?
H4A C4 H4C 109.5 . . ?
H4B C4 H4C 109.5 . . ?
Ga2 C4 H4A 109.5 . . ?
Ga2 C4 H4B 109.5 . . ?
Ga2 C4 H4C 109.5 . . ?
O1 C5 C6 113.30(17) . . ?
O2 C5 C6 121.78(18) . . ?
O2 C5 O1 124.8(2) . . ?
C7 C6 C5 118.82(18) . . ?
C7 C6 C15 119.61(19) . . ?
C15 C6 C5 121.37(17) . . ?
C6 C7 H7 119.3 . . ?
C6 C7 C8 121.32(19) . . ?
C8 C7 H7 119.3 . . ?
C7 C8 C9 122.2(2) . . ?
C7 C8 C13 119.04(18) . . ?
C9 C8 C13 118.7(2) . . ?
C8 C9 H9 119.6 . . ?
C10 C9 C8 120.7(2) . . ?
C10 C9 H9 119.6 . . ?
C9 C10 H10 119.7 . . ?
C9 C10 C11 120.5(2) . . ?
C11 C10 H10 119.7 . . ?
C10 C11 H11 119.9 . . ?
C12 C11 C10 120.2(2) . . ?
C12 C11 H11 119.9 . . ?
C11 C12 H12 119.6 . . ?
C11 C12 C13 120.9(2) . . ?
C13 C12 H12 119.6 . . ?
C8 C13 C14 118.70(18) . . ?
C12 C13 C8 118.97(19) . . ?
C12 C13 C14 122.3(2) . . ?
C13 C14 H14 119.5 . . ?
C15 C14 C13 121.03(19) . . ?
C15 C14 H14 119.5 . . ?
C6 C15 C16 119.60(18) . . ?
C14 C15 C6 120.29(18) . . ?
C14 C15 C16 119.78(18) . . ?
O3 C16 C15 116.48(17) . . ?
O4 C16 C15 119.85(17) . . ?
O4 C16 O3 123.60(18) . . ?
C18 C17 H17 118.6 . . ?
N1 C17 H17 118.6 . . ?
N1 C17 C18 122.82(18) . . ?
C17 C18 H18 120.3 . . ?
C17 C18 C19 119.44(17) . . ?
C19 C18 H18 120.3 . . ?
C18 C19 C20 117.31(17) . . ?
C18 C19 C22 121.61(17) . . ?
C20 C19 C22 121.05(17) . . ?
C19 C20 H20 120.2 . . ?
C21 C20 C19 119.53(18) . . ?
C21 C20 H20 120.2 . . ?
C20 C21 H21 118.6 . . ?
N1 C21 C20 122.81(18) . . ?
N1 C21 H21 118.6 . . ?
C19 C22 H22 119.6 . . ?
C23 C22 C19 120.88(17) . . ?
C23 C22 H22 119.6 . . ?
C22 C23 H23 116.9 . . ?
C22 C23 C24 126.22(17) . . ?
C24 C23 H23 116.9 . . ?
C25 C24 C23 124.10(18) . . ?
C28 C24 C23 118.54(16) . . ?
C28 C24 C25 117.36(17) . . ?
C24 C25 H25 120.5 . . ?
C26 C25 C24 119.08(18) . . ?
C26 C25 H25 120.5 . . ?
C25 C26 H26 118.5 . . ?
N2 C26 C25 122.96(17) . . ?
N2 C26 H26 118.5 . . ?
C28 C27 H27 119.0 . . ?
N2 C27 H27 119.0 . . ?
N2 C27 C28 122.00(18) . . ?
C24 C28 H28 119.9 . . ?
C27 C28 C24 120.22(17) . . ?
C27 C28 H28 119.9 . . ?
C17 N1 C21 117.96(17) . . ?
C17 N1 Ga1 126.03(14) . . ?
C21 N1 Ga1 115.92(13) . . ?
C26 N2 C27 118.35(17) . . ?
C26 N2 Ga2 121.56(12) . 7_666 ?
C27 N2 Ga2 119.73(13) . 7_666 ?
C5 O1 Ga1 118.38(13) . . ?
C16 O3 Ga2 110.76(13) . . ?
C1 Ga1 C2 128.08(14) . . ?
C1 Ga1 N1 105.96(9) . . ?
C2 Ga1 N1 103.77(10) . . ?
O1 Ga1 C1 115.10(12) . . ?
O1 Ga1 C2 107.13(10) . . ?
O1 Ga1 N1 88.66(6) . . ?
C3 Ga2 N2 103.23(8) . 7_666 ?
C4 Ga2 C3 125.98(10) . . ?
C4 Ga2 N2 105.45(8) . 7_666 ?
O3 Ga2 C3 113.34(8) . . ?
O3 Ga2 C4 112.30(9) . . ?
O3 Ga2 N2 88.31(6) . 7_666 ?

loop_
_geom_bond_atom_site_label_1
_geom_bond_atom_site_label_2
_geom_bond_distance
_geom_bond_site_symmetry_2
_geom_bond_publ_flag
C1 H1A 0.9800 . ?
C1 H1B 0.9800 . ?
C1 H1C 0.9800 . ?
C1 Ga1 1.948(3) . ?
C2 H2A 0.9800 . ?
C2 H2B 0.9800 . ?
C2 H2C 0.9800 . ?
C2 Ga1 1.965(3) . ?
C3 H3A 0.9800 . ?
C3 H3B 0.9800 . ?
C3 H3C 0.9800 . ?
C3 Ga2 1.957(2) . ?
C4 H4A 0.9800 . ?
C4 H4B 0.9800 . ?
C4 H4C 0.9800 . ?
C4 Ga2 1.953(2) . ?
C5 C6 1.510(3) . ?
C5 O1 1.293(2) . ?
C5 O2 1.224(3) . ?
C6 C7 1.372(3) . ?
C6 C15 1.427(3) . ?
C7 H7 0.9500 . ?
C7 C8 1.419(3) . ?
C8 C9 1.422(3) . ?
C8 C13 1.423(3) . ?
C9 H9 0.9500 . ?
C9 C10 1.369(3) . ?
C10 H10 0.9500 . ?
C10 C11 1.406(4) . ?
C11 H11 0.9500 . ?
C11 C12 1.372(3) . ?
C12 H12 0.9500 . ?
C12 C13 1.416(3) . ?
C13 C14 1.425(3) . ?
C14 H14 0.9500 . ?
C14 C15 1.369(3) . ?
C15 C16 1.502(3) . ?
C16 O3 1.291(2) . ?
C16 O4 1.231(2) . ?
C17 H17 0.9500 . ?
C17 C18 1.384(3) . ?
C17 N1 1.340(2) . ?
C18 H18 0.9500 . ?
C18 C19 1.398(3) . ?
C19 C20 1.403(2) . ?
C19 C22 1.467(3) . ?
C20 H20 0.9500 . ?
C20 C21 1.375(3) . ?
C21 H21 0.9500 . ?
C21 N1 1.349(3) . ?
C22 H22 0.9500 . ?
C22 C23 1.340(3) . ?
C23 H23 0.9500 . ?
C23 C24 1.464(2) . ?
C24 C25 1.401(2) . ?
C24 C28 1.394(3) . ?
C25 H25 0.9500 . ?
C25 C26 1.381(3) . ?
C26 H26 0.9500 . ?
C26 N2 1.343(3) . ?
C27 H27 0.9500 . ?
C27 C28 1.379(3) . ?
C27 N2 1.344(2) . ?
C28 H28 0.9500 . ?
N1 Ga1 2.0616(16) . ?
N2 Ga2 2.0861(16) 7_666 ?
O1 Ga1 1.9163(15) . ?
O3 Ga2 1.9363(14) . ?

loop_
_geom_torsion_atom_site_label_1
_geom_torsion_atom_site_label_2
_geom_torsion_atom_site_label_3
_geom_torsion_atom_site_label_4
_geom_torsion
_geom_torsion_site_symmetry_1
_geom_torsion_site_symmetry_2
_geom_torsion_site_symmetry_3
_geom_torsion_site_symmetry_4
_geom_torsion_publ_flag
C5 C6 C7 C8 173.80(17) . . . . ?
C5 C6 C15 C14 -174.50(18) . . . . ?
C5 C6 C15 C16 12.1(3) . . . . ?
C6 C5 O1 Ga1 165.93(13) . . . . ?
C6 C7 C8 C9 -179.90(19) . . . . ?
C6 C7 C8 C13 1.3(3) . . . . ?
C6 C15 C16 O3 -132.8(2) . . . . ?
C6 C15 C16 O4 49.9(3) . . . . ?
C7 C6 C15 C14 0.3(3) . . . . ?
C7 C6 C15 C16 -173.06(17) . . . . ?
C7 C8 C9 C10 -178.24(19) . . . . ?
C7 C8 C13 C12 178.07(18) . . . . ?
C7 C8 C13 C14 -0.6(3) . . . . ?
C8 C9 C10 C11 -0.2(3) . . . . ?
C8 C13 C14 C15 -0.2(3) . . . . ?
C9 C8 C13 C12 -0.8(3) . . . . ?
C9 C8 C13 C14 -179.47(18) . . . . ?
C9 C10 C11 C12 0.1(3) . . . . ?
C10 C11 C12 C13 -0.4(3) . . . . ?
C11 C12 C13 C8 0.7(3) . . . . ?
C11 C12 C13 C14 179.3(2) . . . . ?
C12 C13 C14 C15 -178.83(19) . . . . ?
C13 C8 C9 C10 0.5(3) . . . . ?
C13 C14 C15 C6 0.3(3) . . . . ?
C13 C14 C15 C16 173.70(17) . . . . ?
C14 C15 C16 O3 53.8(3) . . . . ?
C14 C15 C16 O4 -123.5(2) . . . . ?
C15 C6 C7 C8 -1.1(3) . . . . ?
C15 C16 O3 Ga2 177.15(14) . . . . ?
C17 C18 C19 C20 -3.9(3) . . . . ?
C17 C18 C19 C22 173.78(18) . . . . ?
C18 C17 N1 C21 1.2(3) . . . . ?
C18 C17 N1 Ga1 -175.28(15) . . . . ?
C18 C19 C20 C21 3.6(3) . . . . ?
C18 C19 C22 C23 -153.5(2) . . . . ?
C19 C20 C21 N1 -1.0(3) . . . . ?
C19 C22 C23 C24 175.40(18) . . . . ?
C20 C19 C22 C23 24.1(3) . . . . ?
C20 C21 N1 C17 -1.5(3) . . . . ?
C20 C21 N1 Ga1 175.31(17) . . . . ?
C22 C19 C20 C21 -174.10(19) . . . . ?
C22 C23 C24 C25 19.1(3) . . . . ?
C22 C23 C24 C28 -161.2(2) . . . . ?
C23 C24 C25 C26 178.66(18) . . . . ?
C23 C24 C28 C27 179.58(18) . . . . ?
C24 C25 C26 N2 1.6(3) . . . . ?
C25 C24 C28 C27 -0.7(3) . . . . ?
C25 C26 N2 C27 -0.4(3) . . . . ?
C25 C26 N2 Ga2 -173.38(15) . . . 7_666 ?
C28 C24 C25 C26 -1.1(3) . . . . ?
C28 C27 N2 C26 -1.5(3) . . . . ?
C28 C27 N2 Ga2 171.66(15) . . . 7_666 ?
N1 C17 C18 C19 1.6(3) . . . . ?
N2 C27 C28 C24 2.0(3) . . . . ?
O1 C5 C6 C7 -134.8(2) . . . . ?
O1 C5 C6 C15 40.1(3) . . . . ?
O2 C5 C6 C7 42.2(3) . . . . ?
O2 C5 C6 C15 -143.0(2) . . . . ?
O2 C5 O1 Ga1 -10.9(3) . . . . ?
O4 C16 O3 Ga2 -5.7(3) . . . . ?
